data_4505628
loop_
_publ_author_name
'Tan, Darlene Q.'
'Atherton, Amy L.'
'Smith, Austin J.'
'Soldi, Cristian'
'Hurley, Katherine A.'
'Fettinger, James C.'
'Shaw, Jared T.'

_publ_section_title
;
 Synthesis of a \g-Lactam Library via Formal Cycloaddition of Imines and
 Substituted Succinic Anhydrides.
;
_journal_issue 3
_journal_name_full 'ACS combinatorial science'
_journal_page_first 218
_journal_page_last 223
_journal_paper_doi 10.1021/co2001873
_journal_volume 14
_journal_year 2012
_chemical_formula_moiety 'C22 H24 F N3 O4, H2 O'
_chemical_formula_sum 'C22 H26 F N3 O5'
_chemical_formula_weight 431.46
_chemical_name_systematic
; 
 ? 
;
_space_group_IT_number 14
_symmetry_cell_setting monoclinic
_symmetry_space_group_name_Hall '-P 2ybc'
_symmetry_space_group_name_H-M 'P 1 21/c 1'
_atom_sites_solution_hydrogens geom
_atom_sites_solution_primary direct
_atom_sites_solution_secondary difmap
_audit_creation_method SHELXL-97
_cell_angle_alpha 90.00
_cell_angle_beta 90.179(2)
_cell_angle_gamma 90.00
_cell_formula_units_Z 8
_cell_length_a 13.4864(13)
_cell_length_b 20.1959(19)
_cell_length_c 16.1652(15)
_cell_measurement_reflns_used 9837
_cell_measurement_temperature 90(2)
_cell_measurement_theta_max 27.51
_cell_measurement_theta_min 2.21
_cell_volume 4402.9(7)
_computing_cell_refinement 'SAINT (7.68A) (Bruker, 2009)'
_computing_data_collection 'Apex2 (2010-11.3) (Bruker, 2010)'
_computing_data_reduction 'SAINT (7.68A) (Bruker, 2009)'
_computing_molecular_graphics 'Bruker SHELXTL'
_computing_publication_material 'Bruker SHELXTL'
_computing_structure_refinement 'SHELXL-97 (Sheldrick, 2008)'
_computing_structure_solution 'SHELXS-97 (Sheldrick, 2008)'
_diffrn_ambient_temperature 90(2)
_diffrn_measured_fraction_theta_full 1.000
_diffrn_measured_fraction_theta_max 1.000
_diffrn_measurement_device_type 'Bruker SMART1000 CCD'
_diffrn_measurement_method '\w and \f'
_diffrn_radiation_monochromator graphite
_diffrn_radiation_source 'fine-focus sealed tube'
_diffrn_radiation_type MoK\a
_diffrn_radiation_wavelength 0.71073
_diffrn_reflns_av_R_equivalents 0.0380
_diffrn_reflns_av_sigmaI/netI 0.0321
_diffrn_reflns_limit_h_max 17
_diffrn_reflns_limit_h_min -17
_diffrn_reflns_limit_k_max 26
_diffrn_reflns_limit_k_min -26
_diffrn_reflns_limit_l_max 21
_diffrn_reflns_limit_l_min -20
_diffrn_reflns_number 37323
_diffrn_reflns_theta_full 27.50
_diffrn_reflns_theta_max 27.50
_diffrn_reflns_theta_min 1.01
_exptl_absorpt_coefficient_mu 0.098
_exptl_absorpt_correction_T_max 0.9756
_exptl_absorpt_correction_T_min 0.9564
_exptl_absorpt_correction_type multi-scan
_exptl_absorpt_process_details 'SADABS 2008/1 (Sheldrick, 2008)'
_exptl_crystal_colour Colorless
_exptl_crystal_density_diffrn 1.302
_exptl_crystal_density_method 'not measured'
_exptl_crystal_description Block
_exptl_crystal_F_000 1824
_exptl_crystal_size_max 0.46
_exptl_crystal_size_mid 0.35
_exptl_crystal_size_min 0.25
_refine_diff_density_max 0.254
_refine_diff_density_min -0.226
_refine_diff_density_rms 0.051
_refine_ls_extinction_method none
_refine_ls_goodness_of_fit_ref 1.008
_refine_ls_hydrogen_treatment refall
_refine_ls_matrix_type full
_refine_ls_number_parameters 768
_refine_ls_number_reflns 10134
_refine_ls_number_restraints 6
_refine_ls_restrained_S_all 1.009
_refine_ls_R_factor_all 0.0462
_refine_ls_R_factor_gt 0.0360
_refine_ls_shift/su_max 0.001
_refine_ls_shift/su_mean 0.000
_refine_ls_structure_factor_coef Fsqd
_refine_ls_weighting_details 'calc w=1/[\s^2^(Fo^2^)+(0.0530P)^2^+0.6022P] where P=(Fo^2^+2Fc^2^)/3'
_refine_ls_weighting_scheme calc
_refine_ls_wR_factor_gt 0.0871
_refine_ls_wR_factor_ref 0.0923
_reflns_number_gt 8799
_reflns_number_total 10134
_reflns_threshold_expression >2sigma(I)
_cod_data_source_file co2001873_si_002.cif
_cod_data_source_block jf2035fmi
_cod_depositor_comments
;
The following automatic conversions were performed:

'_symmetry_cell_setting' value 'Monoclinic' changed to 'monoclinic'
according to /home/saulius/struct/CIF-dictionaries/cif_core.dic
dictionary named 'cif_core.dic' version 2.4.1 from 2010-06-29.

Automatic conversion script
Id: cif_fix_values 1715 2011-07-08 13:25:40Z adriana 
;
_cod_original_sg_symbol_H-M 'P 21/c'
_cod_database_code 4505628

loop_
_symmetry_equiv_pos_as_xyz
'x, y, z'
'-x, y+1/2, -z+1/2'
'-x, -y, -z'
'x, -y-1/2, z-1/2'

loop_
_atom_site_label
_atom_site_type_symbol
_atom_site_fract_x
_atom_site_fract_y
_atom_site_fract_z
_atom_site_U_iso_or_equiv
_atom_site_adp_type
_atom_site_occupancy
_atom_site_symmetry_multiplicity
_atom_site_calc_flag
_atom_site_refinement_flags
C1 C 0.40709(12) 0.71207(7) 0.40819(10) 0.0187(3) Uani 1 1 d .
C2 C 0.34424(12) 0.66481(8) 0.46448(10) 0.0194(3) Uani 1 1 d .
H2 H 0.2809(14) 0.6842(8) 0.4720(11) 0.012(4) Uiso 1 1 d .
N2 N 0.39888(10) 0.66815(7) 0.54222(8) 0.0209(3) Uani 1 1 d .
C3 C 0.49269(12) 0.68845(7) 0.53480(10) 0.0201(3) Uani 1 1 d .
O3 O 0.55404(9) 0.69188(6) 0.59088(7) 0.0237(2) Uani 1 1 d .
C4 C 0.51171(12) 0.70594(8) 0.44493(10) 0.0201(3) Uani 1 1 d .
H4A H 0.5525(16) 0.6709(10) 0.4188(13) 0.030(5) Uiso 1 1 d .
H4B H 0.5502(12) 0.7447(9) 0.4409(11) 0.017(4) Uiso 1 1 d .
C5 C 0.39971(12) 0.69660(7) 0.31662(10) 0.0189(3) Uani 1 1 d .
C6 C 0.30819(12) 0.69667(8) 0.27796(10) 0.0231(3) Uani 1 1 d .
F6 F 0.22784(7) 0.71108(5) 0.32594(6) 0.0297(2) Uani 1 1 d .
C7 C 0.29254(13) 0.68447(9) 0.19550(11) 0.0253(3) Uani 1 1 d .
H7 H 0.2277(15) 0.6854(9) 0.1735(13) 0.028(5) Uiso 1 1 d .
C8 C 0.37443(13) 0.67231(8) 0.14617(11) 0.0242(3) Uani 1 1 d .
H8 H 0.3709(14) 0.6646(8) 0.0911(13) 0.017(4) Uiso 1 1 d .
C9 C 0.46673(12) 0.67376(7) 0.18203(10) 0.0214(3) Uani 1 1 d .
N9 N 0.55474(11) 0.66532(7) 0.12972(9) 0.0243(3) Uani 1 1 d .
O9 O 0.63619(9) 0.67037(7) 0.16140(8) 0.0301(3) Uani 1 1 d .
C10 C 0.48119(12) 0.68569(7) 0.26572(10) 0.0193(3) Uani 1 1 d .
H10 H 0.5419(15) 0.6897(8) 0.2843(12) 0.016(4) Uiso 1 1 d .
O10 O 0.54161(10) 0.65332(6) 0.05568(7) 0.0311(3) Uani 1 1 d .
C11 C 0.37039(12) 0.78455(8) 0.42193(10) 0.0209(3) Uani 1 1 d .
N11 N 0.42370(12) 0.83040(7) 0.38238(9) 0.0260(3) Uani 1 1 d .
H11 H 0.4751(19) 0.8193(12) 0.3523(16) 0.047(7) Uiso 1 1 d .
O11 O 0.29933(9) 0.79705(6) 0.46730(7) 0.0254(3) Uani 1 1 d .
C12 C 0.41032(17) 0.90112(8) 0.39618(12) 0.0340(4) Uani 1 1 d .
H12A H 0.4824(16) 0.9228(10) 0.4027(14) 0.038(6) Uiso 1 1 d .
H12B H 0.3719(16) 0.9079(10) 0.4493(14) 0.036(6) Uiso 1 1 d .
C13 C 0.3559(2) 0.93577(10) 0.32583(12) 0.0429(5) Uani 1 1 d .
H13 H 0.3973(16) 0.9270(11) 0.2745(16) 0.041(6) Uiso 1 1 d .
C14 C 0.3587(4) 1.01011(13) 0.34206(19) 0.0814(12) Uani 1 1 d U
H14A H 0.320(3) 1.0331(17) 0.300(2) 0.097(11) Uiso 1 1 d .
H14B H 0.427(3) 1.015(2) 0.349(3) 0.107(10) Uiso 1 1 d U
H14C H 0.312(2) 1.0186(15) 0.395(2) 0.072(9) Uiso 1 1 d .
C15 C 0.2524(2) 0.90914(16) 0.31476(17) 0.0578(7) Uani 1 1 d .
H15A H 0.2494(18) 0.8598(13) 0.3085(16) 0.048(7) Uiso 1 1 d .
H15B H 0.221(2) 0.9323(14) 0.2696(19) 0.066(8) Uiso 1 1 d .
H15C H 0.216(2) 0.9212(14) 0.3656(19) 0.067(8) Uiso 1 1 d .
C16 C 0.33402(12) 0.59427(8) 0.43260(10) 0.0225(3) Uani 1 1 d .
C17 C 0.41429(14) 0.55112(8) 0.42875(12) 0.0305(4) Uani 1 1 d .
H17 H 0.4777(16) 0.5642(10) 0.4469(13) 0.032(5) Uiso 1 1 d .
C18 C 0.40331(16) 0.48763(9) 0.39654(14) 0.0382(4) Uani 1 1 d .
H18 H 0.4601(17) 0.4589(12) 0.3989(15) 0.042(6) Uiso 1 1 d .
C19 C 0.31253(17) 0.46623(9) 0.36913(12) 0.0374(4) Uani 1 1 d .
H19 H 0.3072(16) 0.4192(12) 0.3492(14) 0.042(6) Uiso 1 1 d .
C20 C 0.23209(16) 0.50793(10) 0.37467(12) 0.0363(4) Uani 1 1 d .
H20 H 0.1685(18) 0.4919(13) 0.3570(16) 0.053(7) Uiso 1 1 d .
C21 C 0.24251(14) 0.57163(9) 0.40620(11) 0.0291(4) Uani 1 1 d .
H21 H 0.1829(16) 0.5989(10) 0.4102(14) 0.037(5) Uiso 1 1 d .
C22 C 0.35547(14) 0.64605(9) 0.61953(11) 0.0266(4) Uani 1 1 d .
H22A H 0.3974(16) 0.6604(10) 0.6617(14) 0.030(5) Uiso 1 1 d .
H22B H 0.3414(18) 0.5983(13) 0.6197(16) 0.053(7) Uiso 1 1 d .
H22C H 0.2906(17) 0.6663(11) 0.6279(14) 0.039(6) Uiso 1 1 d .
C31 C 0.90792(11) 0.73638(7) 0.31446(9) 0.0177(3) Uani 1 1 d .
C32 C 0.84608(12) 0.68770(7) 0.25909(9) 0.0185(3) Uani 1 1 d .
H32 H 0.7827(14) 0.7050(8) 0.2492(11) 0.015(4) Uiso 1 1 d .
N32 N 0.90368(10) 0.68631(6) 0.18216(8) 0.0202(3) Uani 1 1 d .
C33 C 0.99741(12) 0.70662(7) 0.18963(10) 0.0190(3) Uani 1 1 d .
O33 O 1.06117(8) 0.70471(6) 0.13518(7) 0.0223(2) Uani 1 1 d .
C34 C 1.01316(12) 0.72966(8) 0.27753(10) 0.0195(3) Uani 1 1 d .
H34A H 1.0498(12) 0.7697(8) 0.2796(10) 0.009(4) Uiso 1 1 d .
H34B H 1.0498(14) 0.6929(9) 0.3048(13) 0.023(5) Uiso 1 1 d .
C35 C 0.89747(12) 0.71928(7) 0.40560(10) 0.0189(3) Uani 1 1 d .
C36 C 0.80539(12) 0.72402(8) 0.44387(10) 0.0214(3) Uani 1 1 d .
F36 F 0.72925(7) 0.74771(5) 0.39830(6) 0.0252(2) Uani 1 1 d .
C37 C 0.78512(13) 0.70481(8) 0.52387(10) 0.0234(3) Uani 1 1 d .
H37 H 0.7218(14) 0.7060(9) 0.5432(12) 0.019(4) Uiso 1 1 d .
C38 C 0.86280(13) 0.68068(8) 0.57063(10) 0.0222(3) Uani 1 1 d .
H38 H 0.8549(15) 0.6703(10) 0.6253(14) 0.028(5) Uiso 1 1 d .
C39 C 0.95570(12) 0.67817(7) 0.53515(10) 0.0199(3) Uani 1 1 d .
N39 N 1.03929(11) 0.65632(6) 0.58541(9) 0.0226(3) Uani 1 1 d .
O39 O 1.02258(10) 0.64077(6) 0.65774(7) 0.0281(3) Uani 1 1 d .
C40 C 0.97481(12) 0.69680(7) 0.45379(10) 0.0188(3) Uani 1 1 d .
H40 H 1.0414(14) 0.6951(8) 0.4354(11) 0.015(4) Uiso 1 1 d .
O40 O 1.12163(9) 0.65436(6) 0.55343(8) 0.0297(3) Uani 1 1 d .
C41 C 0.87195(12) 0.80903(7) 0.30214(10) 0.0191(3) Uani 1 1 d .
N41 N 0.92290(11) 0.85363(7) 0.34569(9) 0.0228(3) Uani 1 1 d .
H41 H 0.9741(15) 0.8392(10) 0.3785(13) 0.026(5) Uiso 1 1 d .
O41 O 0.80347(8) 0.82321(5) 0.25535(7) 0.0218(2) Uani 1 1 d .
C42 C 0.90885(15) 0.92486(8) 0.33577(11) 0.0280(4) Uani 1 1 d .
H42A H 0.8720(14) 0.9311(9) 0.2846(13) 0.025(5) Uiso 1 1 d .
H42B H 0.9760(14) 0.9445(9) 0.3351(12) 0.025(5) Uiso 1 1 d .
C43 C 0.84987(17) 0.95728(9) 0.40572(13) 0.0371(4) Uani 1 1 d .
H43 H 0.8905(14) 0.9487(10) 0.4561(13) 0.027(5) Uiso 1 1 d .
C44 C 0.7456(2) 0.92966(12) 0.41206(19) 0.0523(6) Uani 1 1 d .
H44A H 0.711(2) 0.9414(15) 0.3616(19) 0.066(9) Uiso 1 1 d .
H44B H 0.707(2) 0.9490(14) 0.4553(19) 0.066(8) Uiso 1 1 d .
H44C H 0.7489(17) 0.8818(13) 0.4202(15) 0.049(7) Uiso 1 1 d .
C45 C 0.8486(3) 1.03199(11) 0.39178(18) 0.0557(7) Uani 1 1 d .
H45A H 0.810(2) 1.0425(15) 0.337(2) 0.079(9) Uiso 1 1 d .
H45B H 0.919(2) 1.0502(15) 0.3887(19) 0.069(9) Uiso 1 1 d .
H45C H 0.812(2) 1.0552(15) 0.4400(19) 0.076(9) Uiso 1 1 d .
C46 C 0.83698(12) 0.61934(7) 0.29730(10) 0.0209(3) Uani 1 1 d .
C47 C 0.91589(13) 0.57522(8) 0.29593(11) 0.0265(4) Uani 1 1 d .
H47 H 0.9764(15) 0.5865(10) 0.2636(13) 0.030(5) Uiso 1 1 d .
C48 C 0.91077(14) 0.51566(9) 0.33872(13) 0.0325(4) Uani 1 1 d .
H48 H 0.9658(16) 0.4846(11) 0.3377(14) 0.038(6) Uiso 1 1 d .
C49 C 0.82641(15) 0.50026(9) 0.38409(12) 0.0337(4) Uani 1 1 d .
H49 H 0.8251(18) 0.4582(13) 0.4150(17) 0.057(7) Uiso 1 1 d .
C50 C 0.74673(15) 0.54310(9) 0.38450(11) 0.0319(4) Uani 1 1 d .
H50 H 0.6842(17) 0.5321(11) 0.4164(15) 0.045(6) Uiso 1 1 d .
C51 C 0.75156(13) 0.60201(8) 0.34002(10) 0.0253(3) Uani 1 1 d .
H51 H 0.6913(15) 0.6316(10) 0.3383(13) 0.029(5) Uiso 1 1 d .
C52 C 0.86808(13) 0.65048(9) 0.10988(11) 0.0246(3) Uani 1 1 d .
H52A H 0.910(2) 0.6630(12) 0.0618(18) 0.055(7) Uiso 1 1 d .
H52B H 0.7988(16) 0.6600(10) 0.0977(13) 0.030(5) Uiso 1 1 d .
H52C H 0.8665(18) 0.6022(13) 0.1177(16) 0.051(7) Uiso 1 1 d .
O61 O 0.58781(11) 0.82456(7) 0.26473(9) 0.0304(3) Uani 1 1 d .
H61A H 0.652(2) 0.8246(11) 0.2693(16) 0.044(7) Uiso 1 1 d .
H61B H 0.566(2) 0.8209(15) 0.215(2) 0.074(10) Uiso 1 1 d .
O62 O 0.08929(11) 0.83022(6) 0.46279(9) 0.0284(3) Uani 1 1 d .
H62A H 0.157(3) 0.8220(15) 0.459(2) 0.083(10) Uiso 1 1 d .
H62B H 0.0775(19) 0.8209(12) 0.5105(18) 0.045(7) Uiso 1 1 d .

loop_
_atom_site_aniso_label
_atom_site_aniso_U_11
_atom_site_aniso_U_22
_atom_site_aniso_U_33
_atom_site_aniso_U_23
_atom_site_aniso_U_13
_atom_site_aniso_U_12
C1 0.0198(7) 0.0227(7) 0.0137(7) 0.0010(6) 0.0001(6) -0.0003(6)
C2 0.0194(8) 0.0245(7) 0.0143(7) 0.0013(6) -0.0008(6) -0.0011(6)
N2 0.0220(7) 0.0266(6) 0.0141(6) 0.0022(5) -0.0010(5) -0.0028(5)
C3 0.0221(8) 0.0221(7) 0.0162(8) 0.0002(6) -0.0011(6) 0.0014(6)
O3 0.0231(6) 0.0312(6) 0.0169(6) 0.0004(5) -0.0024(5) -0.0004(5)
C4 0.0194(7) 0.0265(8) 0.0144(7) 0.0019(6) -0.0009(6) -0.0006(6)
C5 0.0229(7) 0.0200(7) 0.0138(7) 0.0014(5) -0.0017(6) 0.0002(6)
C6 0.0215(8) 0.0297(8) 0.0180(8) 0.0008(6) 0.0028(7) 0.0001(6)
F6 0.0192(5) 0.0496(6) 0.0204(5) 0.0004(4) 0.0005(4) 0.0027(4)
C7 0.0207(8) 0.0353(9) 0.0201(8) 0.0019(7) -0.0050(7) -0.0021(6)
C8 0.0289(8) 0.0282(8) 0.0153(8) 0.0010(6) -0.0037(7) -0.0025(6)
C9 0.0275(8) 0.0219(7) 0.0148(7) 0.0003(6) 0.0019(6) 0.0013(6)
N9 0.0298(8) 0.0269(7) 0.0161(7) 0.0000(5) -0.0003(6) 0.0038(6)
O9 0.0230(6) 0.0452(7) 0.0221(6) -0.0020(5) -0.0005(5) 0.0038(5)
C10 0.0194(8) 0.0214(7) 0.0171(8) 0.0006(6) -0.0019(6) 0.0009(6)
O10 0.0367(7) 0.0420(7) 0.0146(6) -0.0040(5) 0.0005(5) 0.0028(6)
C11 0.0236(8) 0.0251(8) 0.0140(7) 0.0004(6) -0.0033(6) 0.0015(6)
N11 0.0330(8) 0.0238(7) 0.0212(7) 0.0001(5) 0.0027(6) 0.0016(6)
O11 0.0261(6) 0.0322(6) 0.0181(6) -0.0007(5) 0.0011(5) 0.0060(5)
C12 0.0560(12) 0.0242(8) 0.0218(9) 0.0020(7) -0.0011(9) 0.0027(8)
C13 0.0757(16) 0.0311(10) 0.0219(10) 0.0022(7) -0.0006(10) 0.0122(10)
C14 0.170(4) 0.0350(12) 0.0391(14) 0.0027(10) -0.022(2) 0.0328(18)
C15 0.0632(17) 0.0746(18) 0.0356(12) 0.0185(12) -0.0017(12) 0.0307(14)
C16 0.0271(8) 0.0258(8) 0.0146(7) 0.0011(6) 0.0022(6) -0.0026(6)
C17 0.0293(9) 0.0265(8) 0.0358(10) 0.0024(7) -0.0018(8) 0.0005(7)
C18 0.0431(11) 0.0268(9) 0.0447(12) -0.0021(8) 0.0031(10) 0.0034(8)
C19 0.0520(12) 0.0271(9) 0.0332(10) -0.0059(8) 0.0056(9) -0.0063(8)
C20 0.0400(11) 0.0384(10) 0.0306(10) -0.0099(8) -0.0020(9) -0.0117(8)
C21 0.0298(9) 0.0320(9) 0.0255(8) -0.0055(7) 0.0023(7) -0.0038(7)
C22 0.0284(9) 0.0353(9) 0.0163(8) 0.0046(7) 0.0003(7) -0.0053(7)
C31 0.0181(7) 0.0217(7) 0.0134(7) 0.0006(5) -0.0012(6) -0.0004(6)
C32 0.0191(8) 0.0224(7) 0.0140(7) -0.0012(6) 0.0001(6) 0.0003(6)
N32 0.0223(7) 0.0244(6) 0.0137(6) -0.0018(5) 0.0017(5) -0.0001(5)
C33 0.0223(8) 0.0196(7) 0.0153(7) 0.0008(6) -0.0003(6) 0.0028(6)
O33 0.0212(6) 0.0289(6) 0.0167(6) 0.0001(4) 0.0020(4) 0.0014(4)
C34 0.0203(7) 0.0251(8) 0.0133(7) -0.0002(6) 0.0016(6) -0.0010(6)
C35 0.0241(8) 0.0190(7) 0.0135(7) -0.0007(6) 0.0003(6) -0.0029(6)
C36 0.0216(8) 0.0249(7) 0.0178(8) -0.0009(6) -0.0022(6) -0.0024(6)
F36 0.0198(4) 0.0375(5) 0.0184(5) 0.0021(4) -0.0008(4) 0.0015(4)
C37 0.0235(9) 0.0297(8) 0.0171(8) -0.0013(6) 0.0026(7) -0.0048(6)
C38 0.0276(8) 0.0269(8) 0.0122(8) -0.0006(6) 0.0005(6) -0.0035(6)
C39 0.0259(8) 0.0192(7) 0.0147(7) -0.0014(6) -0.0026(6) 0.0000(6)
N39 0.0289(7) 0.0228(6) 0.0159(7) 0.0002(5) -0.0010(6) 0.0023(5)
O39 0.0396(7) 0.0301(6) 0.0146(6) 0.0034(5) -0.0007(5) 0.0047(5)
C40 0.0206(8) 0.0199(7) 0.0160(8) -0.0025(5) 0.0004(6) -0.0008(6)
O40 0.0276(6) 0.0398(7) 0.0216(6) 0.0029(5) 0.0001(5) 0.0076(5)
C41 0.0210(8) 0.0239(7) 0.0125(7) 0.0012(6) 0.0033(6) 0.0005(6)
N41 0.0275(7) 0.0212(6) 0.0196(7) 0.0007(5) -0.0035(6) 0.0001(5)
O41 0.0226(6) 0.0282(6) 0.0148(5) 0.0007(4) -0.0021(5) 0.0045(4)
C42 0.0382(10) 0.0211(8) 0.0245(9) 0.0008(6) -0.0029(8) -0.0027(7)
C43 0.0588(13) 0.0263(9) 0.0260(9) -0.0051(7) -0.0028(9) 0.0041(8)
C44 0.0569(15) 0.0439(13) 0.0563(15) -0.0128(11) 0.0183(13) 0.0078(11)
C45 0.090(2) 0.0271(10) 0.0502(15) -0.0098(9) 0.0016(15) 0.0072(11)
C46 0.0248(8) 0.0225(7) 0.0153(7) -0.0024(6) -0.0029(6) -0.0030(6)
C47 0.0265(9) 0.0250(8) 0.0282(9) -0.0004(7) 0.0004(7) -0.0018(7)
C48 0.0356(10) 0.0231(8) 0.0387(11) 0.0011(7) -0.0036(9) 0.0020(7)
C49 0.0478(11) 0.0234(8) 0.0299(9) 0.0061(7) -0.0035(9) -0.0051(8)
C50 0.0397(10) 0.0287(9) 0.0272(9) 0.0001(7) 0.0065(8) -0.0073(8)
C51 0.0276(9) 0.0264(8) 0.0218(8) -0.0006(6) 0.0021(7) -0.0028(7)
C52 0.0256(9) 0.0321(9) 0.0160(8) -0.0050(6) -0.0017(7) -0.0012(7)
O61 0.0270(7) 0.0435(7) 0.0206(7) -0.0004(5) -0.0006(6) -0.0048(5)
O62 0.0284(7) 0.0376(7) 0.0192(6) 0.0040(5) -0.0012(5) -0.0029(5)

loop_
_atom_type_symbol
_atom_type_description
_atom_type_scat_dispersion_real
_atom_type_scat_dispersion_imag
_atom_type_scat_source
C C 0.0033 0.0016 'International Tables Vol C Tables 4.2.6.8 and 6.1.1.4'
H H 0.0000 0.0000 'International Tables Vol C Tables 4.2.6.8 and 6.1.1.4'
N N 0.0061 0.0033 'International Tables Vol C Tables 4.2.6.8 and 6.1.1.4'
O O 0.0106 0.0060 'International Tables Vol C Tables 4.2.6.8 and 6.1.1.4'
F F 0.0171 0.0103 'International Tables Vol C Tables 4.2.6.8 and 6.1.1.4'

loop_
_geom_angle_atom_site_label_1
_geom_angle_atom_site_label_2
_geom_angle_atom_site_label_3
_geom_angle
C5 C1 C4 114.77(13)
C5 C1 C11 108.20(12)
C4 C1 C11 108.19(13)
C5 C1 C2 114.01(12)
C4 C1 C2 102.95(12)
C11 C1 C2 108.40(12)
N2 C2 C16 112.38(13)
N2 C2 C1 101.50(12)
C16 C2 C1 114.95(13)
N2 C2 H2 108.9(11)
C16 C2 H2 110.4(10)
C1 C2 H2 108.2(10)
C3 N2 C22 123.80(14)
C3 N2 C2 114.43(13)
C22 N2 C2 121.61(14)
O3 C3 N2 125.98(15)
O3 C3 C4 125.33(14)
N2 C3 C4 108.69(13)
C3 C4 C1 103.38(12)
C3 C4 H4A 109.8(12)
C1 C4 H4A 113.8(12)
C3 C4 H4B 110.7(11)
C1 C4 H4B 114.4(10)
H4A C4 H4B 104.9(16)
C6 C5 C10 116.01(14)
C6 C5 C1 119.82(14)
C10 C5 C1 124.06(14)
F6 C6 C7 118.05(15)
F6 C6 C5 116.91(14)
C7 C6 C5 125.03(16)
C6 C7 C8 118.07(16)
C6 C7 H7 120.2(13)
C8 C7 H7 121.7(13)
C9 C8 C7 118.47(15)
C9 C8 H8 117.6(12)
C7 C8 H8 123.9(12)
C8 C9 C10 122.71(16)
C8 C9 N9 119.20(15)
C10 C9 N9 118.04(15)
O9 N9 O10 123.54(15)
O9 N9 C9 118.59(14)
O10 N9 C9 117.87(14)
C9 C10 C5 119.66(15)
C9 C10 H10 118.6(12)
C5 C10 H10 121.5(12)
O11 C11 N11 124.21(15)
O11 C11 C1 121.55(14)
N11 C11 C1 114.22(14)
C11 N11 C12 122.61(16)
C11 N11 H11 121.1(16)
C12 N11 H11 115.7(16)
N11 C12 C13 113.33(16)
N11 C12 H12A 107.6(11)
C13 C12 H12A 108.8(12)
N11 C12 H12B 109.0(12)
C13 C12 H12B 108.9(12)
H12A C12 H12B 109.2(17)
C15 C13 C12 111.67(19)
C15 C13 C14 113.2(3)
C12 C13 C14 108.21(19)
C15 C13 H13 110.6(13)
C12 C13 H13 105.4(13)
C14 C13 H13 107.3(13)
C13 C14 H14A 110(2)
C13 C14 H14B 99(3)
H14A C14 H14B 124(4)
C13 C14 H14C 106.3(16)
H14A C14 H14C 100(3)
H14B C14 H14C 117(3)
C13 C15 H15A 113.8(15)
C13 C15 H15B 108.5(17)
H15A C15 H15B 113(2)
C13 C15 H15C 105.8(17)
H15A C15 H15C 108(2)
H15B C15 H15C 107(2)
C21 C16 C17 118.23(16)
C21 C16 C2 119.62(15)
C17 C16 C2 122.15(15)
C18 C17 C16 120.80(18)
C18 C17 H17 118.1(13)
C16 C17 H17 121.1(13)
C19 C18 C17 120.36(19)
C19 C18 H18 122.2(14)
C17 C18 H18 117.2(14)
C18 C19 C20 119.30(17)
C18 C19 H19 117.7(13)
C20 C19 H19 122.9(13)
C19 C20 C21 120.73(18)
C19 C20 H20 118.6(15)
C21 C20 H20 120.7(15)
C16 C21 C20 120.55(18)
C16 C21 H21 121.8(12)
C20 C21 H21 117.6(12)
N2 C22 H22A 106.8(13)
N2 C22 H22B 112.4(15)
H22A C22 H22B 114.9(19)
N2 C22 H22C 110.8(14)
H22A C22 H22C 108.1(18)
H22B C22 H22C 103.8(19)
C35 C31 C34 116.22(13)
C35 C31 C41 107.94(12)
C34 C31 C41 108.59(12)
C35 C31 C32 111.10(12)
C34 C31 C32 102.22(12)
C41 C31 C32 110.66(12)
N32 C32 C46 111.78(12)
N32 C32 C31 102.33(12)
C46 C32 C31 112.43(12)
N32 C32 H32 110.4(11)
C46 C32 H32 109.5(10)
C31 C32 H32 110.3(11)
C33 N32 C52 122.41(14)
C33 N32 C32 114.90(13)
C52 N32 C32 121.03(13)
O33 C33 N32 126.05(14)
O33 C33 C34 125.81(14)
N32 C33 C34 108.09(13)
C33 C34 C31 105.28(13)
C33 C34 H34A 111.6(10)
C31 C34 H34A 113.0(10)
C33 C34 H34B 104.8(12)
C31 C34 H34B 110.5(11)
H34A C34 H34B 111.3(14)
C40 C35 C36 116.51(14)
C40 C35 C31 123.42(14)
C36 C35 C31 120.03(14)
F36 C36 C37 117.33(14)
F36 C36 C35 117.39(13)
C37 C36 C35 125.26(15)
C36 C37 C38 117.47(16)
C36 C37 H37 120.3(12)
C38 C37 H37 122.2(12)
C37 C38 C39 118.31(15)
C37 C38 H38 121.4(13)
C39 C38 H38 120.1(13)
C38 C39 C40 123.59(15)
C38 C39 N39 118.78(14)
C40 C39 N39 117.62(15)
O40 N39 O39 124.06(14)
O40 N39 C39 118.35(14)
O39 N39 C39 117.59(14)
C35 C40 C39 118.76(15)
C35 C40 H40 123.4(11)
C39 C40 H40 117.7(11)
O41 C41 N41 123.66(14)
O41 C41 C31 122.18(14)
N41 C41 C31 114.16(13)
C41 N41 C42 122.79(15)
C41 N41 H41 118.4(12)
C42 N41 H41 118.3(12)
N41 C42 C43 114.06(15)
N41 C42 H42A 106.7(11)
C43 C42 H42A 108.0(12)
N41 C42 H42B 106.1(11)
C43 C42 H42B 108.4(11)
H42A C42 H42B 113.8(16)
C44 C43 C45 111.3(2)
C44 C43 C42 112.12(17)
C45 C43 C42 108.61(18)
C44 C43 H43 112.9(11)
C45 C43 H43 107.4(11)
C42 C43 H43 104.1(12)
C43 C44 H44A 107.0(18)
C43 C44 H44B 114.2(17)
H44A C44 H44B 105(2)
C43 C44 H44C 109.3(14)
H44A C44 H44C 112(2)
H44B C44 H44C 109(2)
C43 C45 H45A 109.4(17)
C43 C45 H45B 110.8(17)
H45A C45 H45B 110(2)
C43 C45 H45C 109.9(17)
H45A C45 H45C 108(2)
H45B C45 H45C 109(2)
C47 C46 C51 118.88(15)
C47 C46 C32 120.95(15)
C51 C46 C32 119.98(14)
C46 C47 C48 120.55(17)
C46 C47 H47 119.4(11)
C48 C47 H47 120.1(11)
C47 C48 C49 119.88(17)
C47 C48 H48 120.8(13)
C49 C48 H48 119.3(13)
C50 C49 C48 120.05(16)
C50 C49 H49 121.5(15)
C48 C49 H49 118.5(15)
C49 C50 C51 119.72(18)
C49 C50 H50 121.0(13)
C51 C50 H50 119.3(13)
C46 C51 C50 120.82(17)
C46 C51 H51 120.4(11)
C50 C51 H51 118.7(11)
N32 C52 H52A 108.3(15)
N32 C52 H52B 112.3(12)
H52A C52 H52B 109.7(19)
N32 C52 H52C 113.4(15)
H52A C52 H52C 111(2)
H52B C52 H52C 101.6(18)
H61A O61 H61B 115(3)
H62A O62 H62B 103(3)

loop_
_geom_bond_atom_site_label_1
_geom_bond_atom_site_label_2
_geom_bond_distance
C1 C5 1.516(2)
C1 C4 1.534(2)
C1 C11 1.561(2)
C1 C2 1.569(2)
C2 N2 1.456(2)
C2 C16 1.521(2)
C2 H2 0.948(18)
N2 C3 1.336(2)
N2 C22 1.452(2)
C3 O3 1.227(2)
C3 C4 1.518(2)
C4 H4A 0.99(2)
C4 H4B 0.942(19)
C5 C6 1.382(2)
C5 C10 1.392(2)
C6 F6 1.3658(19)
C6 C7 1.371(2)
C7 C8 1.386(3)
C7 H7 0.94(2)
C8 C9 1.372(2)
C8 H8 0.91(2)
C9 C10 1.387(2)
C9 N9 1.469(2)
N9 O9 1.2149(19)
N9 O10 1.2333(19)
C10 H10 0.88(2)
C11 O11 1.235(2)
C11 N11 1.336(2)
N11 C12 1.457(2)
N11 H11 0.88(3)
C12 C13 1.522(3)
C12 H12A 1.07(2)
C12 H12B 1.01(2)
C13 C15 1.506(4)
C13 C14 1.524(3)
C13 H13 1.02(2)
C14 H14A 0.97(4)
C14 H14B 0.94(4)
C14 H14C 1.07(3)
C15 H15A 1.00(3)
C15 H15B 0.96(3)
C15 H15C 0.99(3)
C16 C21 1.382(2)
C16 C17 1.391(2)
C17 C18 1.392(3)
C17 H17 0.94(2)
C18 C19 1.371(3)
C18 H18 0.96(2)
C19 C20 1.377(3)
C19 H19 1.01(2)
C20 C21 1.391(3)
C20 H20 0.96(3)
C21 H21 0.98(2)
C22 H22A 0.93(2)
C22 H22B 0.98(3)
C22 H22C 0.98(2)
C31 C35 1.520(2)
C31 C34 1.547(2)
C31 C41 1.558(2)
C31 C32 1.568(2)
C32 N32 1.469(2)
C32 C46 1.518(2)
C32 H32 0.936(18)
N32 C33 1.334(2)
N32 C52 1.455(2)
C33 O33 1.2330(19)
C33 C34 1.510(2)
C34 H34A 0.948(17)
C34 H34B 0.99(2)
C35 C40 1.377(2)
C35 C36 1.392(2)
C36 F36 1.3495(18)
C36 C37 1.378(2)
C37 C38 1.379(2)
C37 H37 0.91(2)
C38 C39 1.380(2)
C38 H38 0.91(2)
C39 C40 1.393(2)
C39 N39 1.456(2)
N39 O40 1.2270(19)
N39 O39 1.2321(18)
C40 H40 0.947(19)
C41 O41 1.2258(19)
C41 N41 1.333(2)
N41 C42 1.460(2)
N41 H41 0.92(2)
C42 C43 1.531(3)
C42 H42A 0.97(2)
C42 H42B 0.99(2)
C43 C44 1.517(4)
C43 C45 1.526(3)
C43 H43 0.99(2)
C44 H44A 0.97(3)
C44 H44B 0.96(3)
C44 H44C 0.98(3)
C45 H45A 1.04(3)
C45 H45B 1.02(3)
C45 H45C 1.04(3)
C46 C47 1.388(2)
C46 C51 1.390(2)
C47 C48 1.390(2)
C47 H47 1.00(2)
C48 C49 1.391(3)
C48 H48 0.97(2)
C49 C50 1.380(3)
C49 H49 0.99(3)
C50 C51 1.392(2)
C50 H50 1.01(2)
C51 H51 1.01(2)
C52 H52A 0.99(3)
C52 H52B 0.97(2)
C52 H52C 0.98(3)
O61 H61A 0.86(3)
O61 H61B 0.85(4)
O62 H62A 0.93(3)
O62 H62B 0.81(3)

loop_
_geom_hbond_atom_site_label_D
_geom_hbond_atom_site_label_H
_geom_hbond_atom_site_label_A
_geom_hbond_distance_DH
_geom_hbond_distance_HA
_geom_hbond_distance_DA
_geom_hbond_angle_DHA
_geom_hbond_site_symmetry_A
O62 H62B O33 0.81(3) 2.09(3) 2.9006(18) 175(3) 4_476
O62 H62A O11 0.93(3) 1.99(3) 2.9116(19) 171(3) .
O61 H61B O3 0.85(4) 2.03(4) 2.8650(19) 165(3) 4_575
O61 H61A O41 0.86(3) 2.06(3) 2.9130(19) 169(3) .
N41 H41 O62 0.92(2) 2.07(2) 2.969(2) 165.9(17) 1_655
N11 H11 O61 0.88(3) 2.08(3) 2.925(2) 161(2) .

loop_
_geom_torsion_atom_site_label_1
_geom_torsion_atom_site_label_2
_geom_torsion_atom_site_label_3
_geom_torsion_atom_site_label_4
_geom_torsion
C5 C1 C2 N2 153.71(13)
C4 C1 C2 N2 28.74(15)
C11 C1 C2 N2 -85.72(14)
C5 C1 C2 C16 32.16(19)
C4 C1 C2 C16 -92.81(15)
C11 C1 C2 C16 152.73(13)
C16 C2 N2 C3 102.66(16)
C1 C2 N2 C3 -20.66(17)
C16 C2 N2 C22 -72.84(19)
C1 C2 N2 C22 163.84(14)
C22 N2 C3 O3 -0.7(3)
C2 N2 C3 O3 -176.08(15)
C22 N2 C3 C4 178.62(15)
C2 N2 C3 C4 3.23(18)
O3 C3 C4 C1 -164.44(15)
N2 C3 C4 C1 16.24(17)
C5 C1 C4 C3 -151.88(12)
C11 C1 C4 C3 87.22(14)
C2 C1 C4 C3 -27.40(15)
C4 C1 C5 C6 176.16(14)
C11 C1 C5 C6 -62.93(18)
C2 C1 C5 C6 57.75(19)
C4 C1 C5 C10 -7.8(2)
C11 C1 C5 C10 113.09(16)
C2 C1 C5 C10 -126.23(16)
C10 C5 C6 F6 -176.32(14)
C1 C5 C6 F6 0.0(2)
C10 C5 C6 C7 2.6(2)
C1 C5 C6 C7 178.95(15)
F6 C6 C7 C8 177.61(15)
C5 C6 C7 C8 -1.3(3)
C6 C7 C8 C9 -0.6(2)
C7 C8 C9 C10 1.2(2)
C7 C8 C9 N9 -176.02(15)
C8 C9 N9 O9 175.95(15)
C10 C9 N9 O9 -1.4(2)
C8 C9 N9 O10 -4.2(2)
C10 C9 N9 O10 178.49(15)
C8 C9 C10 C5 0.2(2)
N9 C9 C10 C5 177.42(14)
C6 C5 C10 C9 -2.0(2)
C1 C5 C10 C9 -178.13(14)
C5 C1 C11 O11 120.43(16)
C4 C1 C11 O11 -114.66(16)
C2 C1 C11 O11 -3.7(2)
C5 C1 C11 N11 -61.10(17)
C4 C1 C11 N11 63.81(17)
C2 C1 C11 N11 174.79(13)
O11 C11 N11 C12 7.2(3)
C1 C11 N11 C12 -171.26(15)
C11 N11 C12 C13 -105.3(2)
N11 C12 C13 C15 62.1(3)
N11 C12 C13 C14 -172.6(3)
N2 C2 C16 C21 132.43(16)
C1 C2 C16 C21 -112.14(17)
N2 C2 C16 C17 -47.7(2)
C1 C2 C16 C17 67.7(2)
C21 C16 C17 C18 2.2(3)
C2 C16 C17 C18 -177.70(17)
C16 C17 C18 C19 -1.0(3)
C17 C18 C19 C20 -0.7(3)
C18 C19 C20 C21 1.2(3)
C17 C16 C21 C20 -1.7(3)
C2 C16 C21 C20 178.19(16)
C19 C20 C21 C16 0.0(3)
C35 C31 C32 N32 -150.13(12)
C34 C31 C32 N32 -25.50(14)
C41 C31 C32 N32 89.98(14)
C35 C31 C32 C46 -30.05(17)
C34 C31 C32 C46 94.57(14)
C41 C31 C32 C46 -149.94(13)
C46 C32 N32 C33 -101.27(15)
C31 C32 N32 C33 19.26(16)
C46 C32 N32 C52 64.40(18)
C31 C32 N32 C52 -175.07(13)
C52 N32 C33 O33 8.5(2)
C32 N32 C33 O33 173.90(14)
C52 N32 C33 C34 -169.14(14)
C32 N32 C33 C34 -3.70(17)
O33 C33 C34 C31 168.46(14)
N32 C33 C34 C31 -13.94(16)
C35 C31 C34 C33 145.42(13)
C41 C31 C34 C33 -92.71(14)
C32 C31 C34 C33 24.27(15)
C34 C31 C35 C40 -2.1(2)
C41 C31 C35 C40 -124.36(15)
C32 C31 C35 C40 114.15(16)
C34 C31 C35 C36 179.92(13)
C41 C31 C35 C36 57.71(18)
C32 C31 C35 C36 -63.78(18)
C40 C35 C36 F36 178.20(13)
C31 C35 C36 F36 -3.7(2)
C40 C35 C36 C37 -3.7(2)
C31 C35 C36 C37 174.41(14)
F36 C36 C37 C38 -179.92(14)
C35 C36 C37 C38 1.9(2)
C36 C37 C38 C39 0.9(2)
C37 C38 C39 C40 -2.0(2)
C37 C38 C39 N39 176.56(14)
C38 C39 N39 O40 -179.87(14)
C40 C39 N39 O40 -1.2(2)
C38 C39 N39 O39 0.3(2)
C40 C39 N39 O39 178.96(13)
C36 C35 C40 C39 2.4(2)
C31 C35 C40 C39 -175.58(13)
C38 C39 C40 C35 0.3(2)
N39 C39 C40 C35 -178.35(13)
C35 C31 C41 O41 -121.02(15)
C34 C31 C41 O41 112.18(16)
C32 C31 C41 O41 0.7(2)
C35 C31 C41 N41 59.91(17)
C34 C31 C41 N41 -66.88(17)
C32 C31 C41 N41 -178.32(13)
O41 C41 N41 C42 -6.4(3)
C31 C41 N41 C42 172.68(15)
C41 N41 C42 C43 104.3(2)
N41 C42 C43 C44 -61.5(2)
N41 C42 C43 C45 175.00(19)
N32 C32 C46 C47 38.4(2)
C31 C32 C46 C47 -76.05(18)
N32 C32 C46 C51 -146.66(14)
C31 C32 C46 C51 98.89(17)
C51 C46 C47 C48 -2.0(2)
C32 C46 C47 C48 172.98(16)
C46 C47 C48 C49 -0.7(3)
C47 C48 C49 C50 2.0(3)
C48 C49 C50 C51 -0.6(3)
C47 C46 C51 C50 3.4(2)
C32 C46 C51 C50 -171.60(15)
C49 C50 C51 C46 -2.1(3)
